data_2234969
loop_
_publ_author_name
'Zhao, Jin-Ni'
'Yang, Sheng-Yong'
'Yang, Li'

_publ_section_title
;
 3-Amino-<i>N</i>-benzyl-6-(4-fluorophenyl)thieno[2,3-<i>b</i>]pyridine-2-carboxamide
;
_journal_coeditor_code DS2191
_journal_issue 6
_journal_name_full 'Acta Crystallographica Section E'
_journal_page_first o1823
_journal_paper_doi 10.1107/S160053681202212X
_journal_volume 68
_journal_year 2012
_chemical_formula_iupac 'C21 H16 F N3 O S'
_chemical_formula_moiety 'C21 H16 F N3 O S'
_chemical_formula_sum 'C21 H16 F N3 O S'
_chemical_formula_weight 377.43
_chemical_name_systematic
;
3-Amino-<i>N</i>-benzyl-6-(4-fluorophenyl)thieno[2,3-<i>b</i>]pyridine-2-
carboxamide
;
_space_group_crystal_system monoclinic
_space_group_IT_number 14
_space_group_name_Hall '-P 2ybc'
_space_group_name_H-M_alt 'P 1 21/c 1'
_symmetry_space_group_name_Hall '-P 2ybc'
_symmetry_space_group_name_H-M 'P 1 21/c 1'
_atom_sites_solution_hydrogens geom
_atom_sites_solution_primary direct
_atom_sites_solution_secondary difmap
_audit_creation_method
;
Olex2 1.1
;
_cell_angle_alpha 90.00
_cell_angle_beta 102.224(4)
_cell_angle_gamma 90.00
_cell_formula_units_Z 4
_cell_length_a 18.9008(7)
_cell_length_b 9.9828(4)
_cell_length_c 9.5924(4)
_cell_measurement_reflns_used 2427
_cell_measurement_temperature 293(2)
_cell_measurement_theta_max 29.2044
_cell_measurement_theta_min 2.9747
_cell_volume 1768.89(12)
_computing_cell_refinement
;
CrysAlis PRO (Oxford Diffraction, 2006)
;
_computing_data_collection
;
CrysAlis PRO (Oxford Diffraction, 2006)
;
_computing_data_reduction
;
CrysAlis PRO (Oxford Diffraction, 2006)
;
_computing_molecular_graphics
;
OLEX2 (Dolomanov <i>et al.</i>, 2009) and Mercury (Macrae <i>et al.</i>,
2006)
;
_computing_publication_material
;
OLEX2 (Dolomanov <i>et al.</i>, 2009)
;
_computing_structure_refinement 'SHELXL97 (Sheldrick, 2008)'
_computing_structure_solution 'SHELXS97 (Sheldrick, 2008)'
_diffrn_ambient_temperature 293.15
_diffrn_detector_area_resol_mean 16.0874
_diffrn_measured_fraction_theta_full 0.999
_diffrn_measured_fraction_theta_max 0.999
_diffrn_measurement_device_type 'Oxford Diffraction Xcalibur Eos'
_diffrn_measurement_method '\w scans'
_diffrn_radiation_monochromator graphite
_diffrn_radiation_type 'Mo K\a'
_diffrn_radiation_wavelength 0.7107
_diffrn_reflns_av_R_equivalents 0.0214
_diffrn_reflns_limit_h_max 23
_diffrn_reflns_limit_h_min -21
_diffrn_reflns_limit_k_max 11
_diffrn_reflns_limit_k_min -12
_diffrn_reflns_limit_l_max 11
_diffrn_reflns_limit_l_min -11
_diffrn_reflns_number 7919
_diffrn_reflns_theta_full 26.37
_diffrn_reflns_theta_max 26.37
_diffrn_reflns_theta_min 2.98
_exptl_absorpt_coefficient_mu 0.209
_exptl_absorpt_correction_T_max 1.00000
_exptl_absorpt_correction_T_min 0.99086
_exptl_absorpt_correction_type multi-scan
_exptl_absorpt_process_details
;
(CrysAlis PRO; Oxford Diffraction, 2006)
;
_exptl_crystal_colour yellow
_exptl_crystal_density_diffrn 1.417
_exptl_crystal_density_method 'not measured'
_exptl_crystal_description block
_exptl_crystal_F_000 784
_exptl_crystal_size_max 0.40
_exptl_crystal_size_mid 0.30
_exptl_crystal_size_min 0.10
_refine_diff_density_max 0.229
_refine_diff_density_min -0.232
_refine_ls_extinction_method none
_refine_ls_goodness_of_fit_ref 1.026
_refine_ls_hydrogen_treatment mixed
_refine_ls_matrix_type full
_refine_ls_number_parameters 252
_refine_ls_number_reflns 3609
_refine_ls_number_restraints 0
_refine_ls_restrained_S_all 1.026
_refine_ls_R_factor_all 0.0649
_refine_ls_R_factor_gt 0.0435
_refine_ls_shift/su_max 0.000
_refine_ls_shift/su_mean 0.000
_refine_ls_structure_factor_coef Fsqd
_refine_ls_weighting_details 'calc w=1/[\s^2^(Fo^2^)+(0.0422P)^2^+0.2875P] where P=(Fo^2^+2Fc^2^)/3'
_refine_ls_weighting_scheme calc
_refine_ls_wR_factor_gt 0.0936
_refine_ls_wR_factor_ref 0.1039
_reflns_number_gt 2665
_reflns_number_total 3609
_reflns_threshold_expression >2sigma(I)
_cod_data_source_file ds2191.cif
_cod_data_source_block I
_cod_original_cell_volume 1768.89(11)
_cod_database_code 2234969
_cod_database_fobs_code 2234969

loop_
_space_group_symop_id
_space_group_symop_operation_xyz
1 'x, y, z'
2 '-x, y+1/2, -z+1/2'
3 '-x, -y, -z'
4 'x, -y-1/2, z-1/2'

loop_
_atom_site_type_symbol
_atom_site_label
_atom_site_fract_x
_atom_site_fract_y
_atom_site_fract_z
_atom_site_U_iso_or_equiv
_atom_site_adp_type
_atom_site_calc_flag
_atom_site_refinement_flags
_atom_site_occupancy
_atom_site_symmetry_multiplicity
S S1 0.20491(3) 0.22083(5) 0.33501(5) 0.04353(16) Uani d . 1 1
F F1 0.68007(7) 0.14850(17) 0.54263(17) 0.0879(5) Uani d . 1 1
O O1 0.01663(7) 0.12650(13) 0.08498(13) 0.0415(3) Uani d . 1 1
N N1 0.34252(8) 0.16214(16) 0.32473(17) 0.0430(4) Uani d . 1 1
N N2 0.12841(11) 0.01149(18) -0.01334(18) 0.0431(4) Uani d . 1 1
N N3 0.03925(8) 0.26248(15) 0.27578(16) 0.0371(4) Uani d . 1 1
H H3 0.0698 0.2893 0.3502 0.044 Uiso calc R 1 1
C C1 0.61019(12) 0.1375(3) 0.4718(3) 0.0612(6) Uani d . 1 1
C C2 0.55976(13) 0.2160(3) 0.5132(3) 0.0649(7) Uani d . 1 1
H H2 0.5730 0.2768 0.5876 0.078 Uiso calc R 1 1
C C3 0.48814(12) 0.2039(2) 0.4427(3) 0.0588(6) Uani d . 1 1
H H3A 0.4532 0.2570 0.4706 0.071 Uiso calc R 1 1
C C4 0.46761(11) 0.1141(2) 0.3312(2) 0.0467(5) Uani d . 1 1
C C5 0.52116(12) 0.0370(3) 0.2941(3) 0.0629(7) Uani d . 1 1
H H5 0.5088 -0.0248 0.2204 0.075 Uiso calc R 1 1
C C6 0.59308(12) 0.0489(3) 0.3640(3) 0.0682(7) Uani d . 1 1
H H6 0.6287 -0.0031 0.3369 0.082 Uiso calc R 1 1
C C7 0.38985(11) 0.0995(2) 0.2613(2) 0.0441(5) Uani d . 1 1
C C8 0.36703(11) 0.0228(2) 0.1384(2) 0.0560(6) Uani d . 1 1
H H8 0.4013 -0.0189 0.0964 0.067 Uiso calc R 1 1
C C9 0.29486(11) 0.0081(2) 0.0786(2) 0.0514(6) Uani d . 1 1
H H9 0.2799 -0.0429 -0.0035 0.062 Uiso calc R 1 1
C C10 0.24457(10) 0.07078(18) 0.14290(19) 0.0363(4) Uani d . 1 1
C C11 0.27268(10) 0.14647(18) 0.26477(19) 0.0370(4) Uani d . 1 1
C C12 0.16689(10) 0.07362(17) 0.10565(19) 0.0335(4) Uani d . 1 1
C C13 0.13826(10) 0.15083(17) 0.19911(18) 0.0334(4) Uani d . 1 1
C C14 0.06103(10) 0.17874(17) 0.18296(18) 0.0322(4) Uani d . 1 1
C C15 -0.03518(10) 0.30762(18) 0.2511(2) 0.0383(5) Uani d . 1 1
H H15A -0.0510 0.3280 0.1504 0.046 Uiso calc R 1 1
H H15B -0.0365 0.3905 0.3032 0.046 Uiso calc R 1 1
C C16 -0.08885(10) 0.21225(17) 0.29233(18) 0.0337(4) Uani d . 1 1
C C17 -0.16173(11) 0.2454(2) 0.2581(2) 0.0465(5) Uani d . 1 1
H H17 -0.1762 0.3236 0.2073 0.056 Uiso calc R 1 1
C C18 -0.21297(12) 0.1646(2) 0.2981(3) 0.0582(6) Uani d . 1 1
H H18 -0.2615 0.1892 0.2755 0.070 Uiso calc R 1 1
C C19 -0.19253(12) 0.0472(2) 0.3715(2) 0.0540(6) Uani d . 1 1
H H19 -0.2270 -0.0075 0.3988 0.065 Uiso calc R 1 1
C C20 -0.12068(11) 0.0121(2) 0.4037(2) 0.0451(5) Uani d . 1 1
H H20 -0.1066 -0.0674 0.4521 0.054 Uiso calc R 1 1
C C21 -0.06921(10) 0.09380(18) 0.36486(19) 0.0382(4) Uani d . 1 1
H H21 -0.0207 0.0689 0.3877 0.046 Uiso calc R 1 1
H H2A 0.1510(12) -0.042(2) -0.052(2) 0.056(7) Uiso d . 1 1
H H2B 0.0817(12) -0.005(2) -0.013(2) 0.050(6) Uiso d . 1 1

loop_
_atom_site_aniso_label
_atom_site_aniso_U_11
_atom_site_aniso_U_22
_atom_site_aniso_U_33
_atom_site_aniso_U_12
_atom_site_aniso_U_13
_atom_site_aniso_U_23
S1 0.0332(3) 0.0534(3) 0.0409(3) -0.0001(2) 0.0009(2) -0.0129(2)
F1 0.0331(7) 0.1281(13) 0.0949(12) -0.0129(8) -0.0034(7) 0.0030(10)
O1 0.0347(7) 0.0465(8) 0.0401(8) -0.0024(6) 0.0006(6) -0.0115(6)
N1 0.0315(9) 0.0477(10) 0.0467(10) -0.0001(8) 0.0010(8) -0.0024(8)
N2 0.0341(10) 0.0547(11) 0.0402(10) -0.0041(9) 0.0074(8) -0.0145(8)
N3 0.0326(9) 0.0431(9) 0.0338(8) -0.0009(7) 0.0032(7) -0.0076(7)
C1 0.0297(12) 0.0809(17) 0.0694(16) -0.0101(12) 0.0023(11) 0.0138(14)
C2 0.0439(14) 0.0742(16) 0.0707(17) -0.0118(13) -0.0009(12) -0.0073(13)
C3 0.0385(13) 0.0658(15) 0.0693(16) -0.0040(12) 0.0050(11) -0.0043(12)
C4 0.0320(11) 0.0515(12) 0.0553(13) -0.0018(10) 0.0060(10) 0.0072(10)
C5 0.0375(13) 0.0783(17) 0.0714(17) 0.0007(12) 0.0083(12) -0.0095(13)
C6 0.0351(13) 0.0916(19) 0.0772(18) 0.0046(13) 0.0108(12) -0.0017(15)
C7 0.0341(11) 0.0488(12) 0.0481(12) 0.0001(10) 0.0057(9) 0.0025(9)
C8 0.0366(12) 0.0725(15) 0.0592(14) 0.0053(11) 0.0109(11) -0.0146(12)
C9 0.0399(12) 0.0651(14) 0.0478(13) 0.0023(11) 0.0057(10) -0.0162(10)
C10 0.0332(10) 0.0390(10) 0.0357(10) 0.0003(9) 0.0049(8) 0.0007(8)
C11 0.0320(10) 0.0388(10) 0.0379(10) -0.0003(9) 0.0024(8) 0.0020(8)
C12 0.0337(10) 0.0339(9) 0.0317(10) -0.0023(8) 0.0040(8) 0.0024(8)
C13 0.0319(10) 0.0345(10) 0.0318(9) -0.0022(8) 0.0022(8) -0.0003(8)
C14 0.0336(10) 0.0316(9) 0.0301(9) -0.0017(8) 0.0040(8) 0.0028(7)
C15 0.0375(11) 0.0389(10) 0.0375(11) 0.0074(9) 0.0058(9) -0.0005(8)
C16 0.0346(10) 0.0358(10) 0.0298(9) 0.0027(9) 0.0046(8) -0.0074(7)
C17 0.0375(12) 0.0476(12) 0.0527(13) 0.0085(10) 0.0060(10) 0.0030(9)
C18 0.0320(12) 0.0698(15) 0.0725(16) 0.0062(12) 0.0104(11) -0.0006(13)
C19 0.0427(13) 0.0606(14) 0.0607(14) -0.0075(11) 0.0157(11) -0.0009(11)
C20 0.0473(13) 0.0445(11) 0.0435(12) -0.0018(10) 0.0094(10) 0.0000(9)
C21 0.0339(11) 0.0447(11) 0.0349(10) 0.0043(9) 0.0045(8) -0.0008(8)

loop_
_atom_type_symbol
_atom_type_description
_atom_type_scat_dispersion_real
_atom_type_scat_dispersion_imag
_atom_type_scat_source
C C 0.0033 0.0016 'International Tables Vol C Tables 4.2.6.8 and 6.1.1.4'
H H 0.0000 0.0000 'International Tables Vol C Tables 4.2.6.8 and 6.1.1.4'
F F 0.0171 0.0103 'International Tables Vol C Tables 4.2.6.8 and 6.1.1.4'
N N 0.0061 0.0033 'International Tables Vol C Tables 4.2.6.8 and 6.1.1.4'
O O 0.0106 0.0060 'International Tables Vol C Tables 4.2.6.8 and 6.1.1.4'
S S 0.1246 0.1234 'International Tables Vol C Tables 4.2.6.8 and 6.1.1.4'

loop_
_geom_angle_atom_site_label_1
_geom_angle_atom_site_label_2
_geom_angle_atom_site_label_3
_geom_angle
C11 S1 C13 90.80(9)
C11 N1 C7 116.41(17)
C12 N2 H2A 116.1(16)
C12 N2 H2B 115.6(13)
H2A N2 H2B 119(2)
C14 N3 H3 119.8
C14 N3 C15 120.47(15)
C15 N3 H3 119.8
F1 C1 C2 118.5(2)
C6 C1 F1 119.2(2)
C6 C1 C2 122.3(2)
C1 C2 H2 120.6
C1 C2 C3 118.8(2)
C3 C2 H2 120.6
C2 C3 H3A 119.4
C2 C3 C4 121.2(2)
C4 C3 H3A 119.4
C3 C4 C7 119.98(19)
C5 C4 C3 117.4(2)
C5 C4 C7 122.6(2)
C4 C5 H5 119.1
C4 C5 C6 121.7(2)
C6 C5 H5 119.1
C1 C6 C5 118.6(2)
C1 C6 H6 120.7
C5 C6 H6 120.7
N1 C7 C4 116.12(18)
N1 C7 C8 121.59(18)
C8 C7 C4 122.28(19)
C7 C8 H8 119.5
C9 C8 C7 121.0(2)
C9 C8 H8 119.5
C8 C9 H9 120.6
C8 C9 C10 118.70(19)
C10 C9 H9 120.6
C9 C10 C11 116.14(18)
C9 C10 C12 131.23(18)
C11 C10 C12 112.62(16)
N1 C11 S1 121.82(15)
N1 C11 C10 126.18(18)
C10 C11 S1 112.00(14)
N2 C12 C10 122.31(17)
N2 C12 C13 125.82(18)
C13 C12 C10 111.78(16)
C12 C13 S1 112.79(14)
C12 C13 C14 123.99(16)
C14 C13 S1 123.12(13)
O1 C14 N3 120.75(17)
O1 C14 C13 120.16(16)
N3 C14 C13 119.09(16)
N3 C15 H15A 108.2
N3 C15 H15B 108.2
N3 C15 C16 116.49(15)
H15A C15 H15B 107.3
C16 C15 H15A 108.2
C16 C15 H15B 108.2
C17 C16 C15 118.56(16)
C21 C16 C15 123.34(17)
C21 C16 C17 118.10(18)
C16 C17 H17 119.5
C18 C17 C16 121.10(19)
C18 C17 H17 119.5
C17 C18 H18 119.9
C17 C18 C19 120.2(2)
C19 C18 H18 119.9
C18 C19 H19 120.4
C20 C19 C18 119.2(2)
C20 C19 H19 120.4
C19 C20 H20 119.7
C19 C20 C21 120.6(2)
C21 C20 H20 119.7
C16 C21 H21 119.6
C20 C21 C16 120.79(18)
C20 C21 H21 119.6

loop_
_geom_bond_atom_site_label_1
_geom_bond_atom_site_label_2
_geom_bond_distance
S1 C11 1.7353(19)
S1 C13 1.7548(18)
F1 C1 1.356(2)
O1 C14 1.235(2)
N1 C7 1.339(2)
N1 C11 1.333(2)
N2 C12 1.366(2)
N2 H2A 0.82(2)
N2 H2B 0.90(2)
N3 H3 0.8600
N3 C14 1.348(2)
N3 C15 1.448(2)
C1 C2 1.357(3)
C1 C6 1.347(3)
C2 H2 0.9300
C2 C3 1.384(3)
C3 H3A 0.9300
C3 C4 1.386(3)
C4 C5 1.377(3)
C4 C7 1.488(3)
C5 H5 0.9300
C5 C6 1.388(3)
C6 H6 0.9300
C7 C8 1.394(3)
C8 H8 0.9300
C8 C9 1.371(3)
C9 H9 0.9300
C9 C10 1.387(3)
C10 C11 1.399(2)
C10 C12 1.436(3)
C12 C13 1.377(2)
C13 C14 1.462(2)
C15 H15A 0.9700
C15 H15B 0.9700
C15 C16 1.504(3)
C16 C17 1.387(3)
C16 C21 1.382(2)
C17 H17 0.9300
C17 C18 1.376(3)
C18 H18 0.9300
C18 C19 1.379(3)
C19 H19 0.9300
C19 C20 1.373(3)
C20 H20 0.9300
C20 C21 1.380(3)
C21 H21 0.9300

loop_
_geom_hbond_atom_site_label_D
_geom_hbond_atom_site_label_H
_geom_hbond_atom_site_label_A
_geom_hbond_site_symmetry_A
_geom_hbond_distance_DH
_geom_hbond_distance_HA
_geom_hbond_distance_DA
_geom_hbond_angle_DHA
N3 H3 S1 . 0.86 2.68 3.0897(16) 110.8
N3 H3 N2 4_566 0.86 2.51 3.253(2) 145.6
N2 H2B O1 . 0.90(2) 2.15(2) 2.741(2) 122.7(17)
N2 H2B O1 3 0.90(2) 2.20(2) 3.015(2) 150.0(17)

loop_
_geom_torsion_atom_site_label_1
_geom_torsion_atom_site_label_2
_geom_torsion_atom_site_label_3
_geom_torsion_atom_site_label_4
_geom_torsion
S1 C13 C14 O1 179.94(13)
S1 C13 C14 N3 0.3(2)
F1 C1 C2 C3 -179.1(2)
F1 C1 C6 C5 178.8(2)
N1 C7 C8 C9 -0.5(3)
N2 C12 C13 S1 -177.12(15)
N2 C12 C13 C14 -0.6(3)
N3 C15 C16 C17 -173.84(16)
N3 C15 C16 C21 7.2(2)
C1 C2 C3 C4 -0.3(4)
C2 C1 C6 C5 -0.6(4)
C2 C3 C4 C5 0.4(3)
C2 C3 C4 C7 177.6(2)
C3 C4 C5 C6 -0.7(4)
C3 C4 C7 N1 -9.0(3)
C3 C4 C7 C8 172.3(2)
C4 C5 C6 C1 0.8(4)
C4 C7 C8 C9 178.2(2)
C5 C4 C7 N1 167.95(19)
C5 C4 C7 C8 -10.8(3)
C6 C1 C2 C3 0.4(4)
C7 N1 C11 S1 179.73(14)
C7 N1 C11 C10 0.2(3)
C7 C4 C5 C6 -177.7(2)
C7 C8 C9 C10 -0.2(3)
C8 C9 C10 C11 0.8(3)
C8 C9 C10 C12 180.0(2)
C9 C10 C11 S1 179.59(15)
C9 C10 C11 N1 -0.9(3)
C9 C10 C12 N2 -2.3(3)
C9 C10 C12 C13 -179.1(2)
C10 C12 C13 S1 -0.40(19)
C10 C12 C13 C14 176.11(16)
C11 S1 C13 C12 0.46(14)
C11 S1 C13 C14 -176.09(15)
C11 N1 C7 C4 -178.27(17)
C11 N1 C7 C8 0.5(3)
C11 C10 C12 N2 176.96(16)
C11 C10 C12 C13 0.1(2)
C12 C10 C11 S1 0.2(2)
C12 C10 C11 N1 179.78(17)
C12 C13 C14 O1 3.8(3)
C12 C13 C14 N3 -175.88(16)
C13 S1 C11 N1 -179.96(16)
C13 S1 C11 C10 -0.39(14)
C14 N3 C15 C16 80.5(2)
C15 N3 C14 O1 -8.7(3)
C15 N3 C14 C13 170.97(15)
C15 C16 C17 C18 -177.43(18)
C15 C16 C21 C20 178.02(17)
C16 C17 C18 C19 -1.0(3)
C17 C16 C21 C20 -0.9(3)
C17 C18 C19 C20 -0.2(3)
C18 C19 C20 C21 0.8(3)
C19 C20 C21 C16 -0.3(3)
C21 C16 C17 C18 1.5(3)
